data_8102227
loop_
_publ_author_name
'Shinji Aramaki'
'Yoshimasa Sakai'
'Hiroyuki Yanagisawa'
'Jin Mizuguchi'

_publ_section_title
;
 Crystal structure of
 [1,4,8,11,15,18,22,25-octahydro-1,4:8,11:15,18:22,25-tetraethano-29H,31H-tetrabenzo[b,g,l,q]porphinato-\kN29,\kN30,\kN31,\kN32]-copper(II)
 N-methylpyrrolidone trisolvate, Cu(C44H36N4) &#x00B7; 3C5H9NO
;
_journal_issue 1
_journal_name_full 'Zeitschrift f\"ur Kristallographie - New Crystal Structures'
_journal_page_first 69
_journal_volume 223
_journal_year 2008
_chemical_formula_moiety 'C44 H36 Cu N4, 3(C5 H9 N O)'
_chemical_formula_structural 'Cu(C44H36N4) &#x00B7; 3C5H9NO'
_chemical_formula_sum 'C59 H63 Cu N7 O3'
_chemical_formula_weight 981.71
_chemical_name_systematic
;
[1,4,8,11,15,18,22,25-octahydro-1,4:8,11:15,18:22,25-tetraethano-29H,31H-
tetrabenzo[b,g,l,q]porphinato(2-)-\kN29,\kN30,\kN31,\kN32]-copper(II) 
N-methylpyrrolidone trisolvate
;
_space_group_IT_number 15
_symmetry_cell_setting monoclinic
_symmetry_Int_Tables_number 15
_symmetry_space_group_name_Hall '-C 2yc'
_symmetry_space_group_name_H-M 'C 1 2/c 1'
_cell_angle_alpha 90.0000
_cell_angle_beta 125.230(6)
_cell_angle_gamma 90.0000
_cell_formula_units_Z 4
_cell_length_a 32.215(3)
_cell_length_b 7.0289(8)
_cell_length_c 25.735(3)
_cell_measurement_reflns_used 17460
_cell_measurement_temperature 93.1
_cell_measurement_theta_max 68.3
_cell_measurement_theta_min 3.4
_cell_volume 4760.0(10)
_computing_cell_refinement 'PROCESS-AUTO [10]'
_computing_data_collection 'PROCESS-AUTO (Rigaku, 1998) [10]'
_computing_data_reduction 'CrystalStructure (Rigaku/MSC) [11]'
_computing_molecular_graphics 'ORTEPIII (Burnett & Johnson, 1996) [14]'
_computing_publication_material 'CrystalStructure 10]'
_computing_structure_refinement 'SHELXL97 (Sheldrick, 1997) [13]'
_computing_structure_solution 'SIR2002 (Burla et al., 2003) [12]'
_diffrn_detector_area_resol_mean 10.00
_diffrn_measured_fraction_theta_full 0.973
_diffrn_measured_fraction_theta_max 0.973
_diffrn_measurement_device_type 'Rigaku R-AXIS RAPID'
_diffrn_measurement_method omega
_diffrn_radiation_type 'Cu K\a'
_diffrn_radiation_wavelength 1.54187
_diffrn_reflns_av_R_equivalents 0.051
_diffrn_reflns_limit_h_max 38
_diffrn_reflns_limit_h_min -38
_diffrn_reflns_limit_k_max 7
_diffrn_reflns_limit_k_min -8
_diffrn_reflns_limit_l_max 30
_diffrn_reflns_limit_l_min -30
_diffrn_reflns_number 19947
_diffrn_reflns_theta_full 68.24
_diffrn_reflns_theta_max 68.24
_exptl_absorpt_coefficient_mu 1.087
_exptl_absorpt_correction_T_max 0.947
_exptl_absorpt_correction_T_min 0.880
_exptl_absorpt_correction_type multi-scan
_exptl_absorpt_process_details '(ABSCOR; Higashi, 1995) [9]'
_exptl_crystal_colour red
_exptl_crystal_density_diffrn 1.370
_exptl_crystal_density_method 'not measured'
_exptl_crystal_description platelet
_exptl_crystal_F_000 2076.00
_exptl_crystal_size_max 0.20
_exptl_crystal_size_mid 0.10
_exptl_crystal_size_min 0.05
_refine_diff_density_max 1.05
_refine_diff_density_min -0.79
_refine_ls_extinction_method none
_refine_ls_goodness_of_fit_ref 1.142
_refine_ls_hydrogen_treatment constr
_refine_ls_number_parameters 263
_refine_ls_number_reflns 4250
_refine_ls_number_restraints 0
_refine_ls_R_factor_gt 0.0733
_refine_ls_shift/su_max 0.0000
_refine_ls_structure_factor_coef Fsqd
_refine_ls_weighting_details 'w = 1/[\s^2^(Fo^2^)+(0.1152P)^2^+13.9288P] where P=(Fo^2^+2Fc^2^)/3'
_refine_ls_weighting_scheme calc
_refine_ls_wR_factor_ref 0.2196
_reflns_number_gt 3394
_reflns_number_total 4250
_reflns_threshold_expression F^2^>2\s(F^2^)
_cod_data_source_file 1267-2167.cff
_cod_data_source_block '_CuCP_12nmp'
_cod_original_sg_symbol_H-M C12/c1
_cod_database_code 8102227

loop_
_symmetry_equiv_pos_site_id
_symmetry_equiv_pos_as_xyz
1 +X,+Y,+Z
2 -X,+Y,1/2-Z
3 -X,-Y,-Z
4 +X,-Y,1/2+Z
5 1/2+X,1/2+Y,+Z
6 1/2-X,1/2+Y,1/2-Z
7 1/2-X,1/2-Y,-Z
8 1/2+X,1/2-Y,1/2+Z

loop_
_atom_site_label
_atom_site_type_symbol
_atom_site_fract_x
_atom_site_fract_y
_atom_site_fract_z
_atom_site_U_iso_or_equiv
_atom_site_adp_type
_atom_site_occupancy
_atom_site_symmetry_multiplicity
_atom_site_Wyckoff_symbol
_atom_site_calc_flag
_atom_site_refinement_flags
_atom_site_disorder_assembly
_atom_site_disorder_group
Cu1 Cu 0.2500 0.7500 0.5000 0.0200(3) Uani 1 4 d d S . .
N1 N 0.18594(10) 0.7863(4) 0.49523(13) 0.0232(6) Uani 1 8 f d . . .
N2 N 0.20895(10) 0.7177(4) 0.40547(13) 0.0231(6) Uani 1 8 f d . . .
C1 C 0.22684(13) 0.6876(5) 0.36822(16) 0.0234(7) Uani 1 8 f d . . .
C2 C 0.18477(13) 0.6749(6) 0.30259(16) 0.0259(8) Uani 1 8 f d . . .
C3 C 0.14207(13) 0.6980(6) 0.29949(17) 0.0282(8) Uani 1 8 f d . . .
C4 C 0.15614(13) 0.7249(5) 0.36311(16) 0.0252(8) Uani 1 8 f d . . .
C5 C 0.27761(12) 0.6730(5) 0.39112(16) 0.0227(7) Uani 1 8 f d . . .
H5 H 0.2853 0.6524 0.3610 0.027 Uiso 1 8 f calc R . .
C6 C 0.09355(13) 0.6962(7) 0.23319(17) 0.0352(9) Uani 1 8 f d . . .
H6 H 0.0623 0.7119 0.2322 0.042 Uiso 1 8 f calc R . .
C7 C 0.10066(15) 0.8558(8) 0.19723(19) 0.0492(12) Uani 1 8 f d . . .
H7A H 0.0710 0.8569 0.1521 0.059 Uiso 1 8 f calc R . .
H7B H 0.1022 0.9806 0.2161 0.059 Uiso 1 8 f calc R . .
C8 C 0.14721(16) 0.8283(8) 0.20037(19) 0.0470(12) Uani 1 8 f d . . .
H8A H 0.1691 0.9420 0.2199 0.056 Uiso 1 8 f calc R . .
H8B H 0.1382 0.8152 0.1567 0.056 Uiso 1 8 f calc R . .
C9 C 0.17707(14) 0.6508(6) 0.23940(16) 0.0333(9) Uani 1 8 f d . . .
H9 H 0.2095 0.6315 0.2432 0.040 Uiso 1 8 f calc R . .
C10 C 0.09458(15) 0.5113(8) 0.20317(19) 0.0485(12) Uani 1 8 f d . . .
H10 H 0.0676 0.4214 0.1844 0.058 Uiso 1 8 f calc R . .
C11 C 0.13909(16) 0.4852(8) 0.20561(19) 0.0479(12) Uani 1 8 f d . . .
H11 H 0.1450 0.3776 0.1884 0.057 Uiso 1 8 f calc R . .
C12 C 0.13648(13) 0.7830(5) 0.44090(16) 0.0243(8) Uani 1 8 f d . . .
C13 C 0.10177(13) 0.8109(6) 0.45778(16) 0.0264(8) Uani 1 8 f d . . .
C14 C 0.12923(13) 0.8290(6) 0.52177(16) 0.0263(8) Uani 1 8 f d . . .
C15 C 0.18199(12) 0.8140(5) 0.54550(16) 0.0231(7) Uani 1 8 f d . . .
C16 C 0.04491(13) 0.8212(6) 0.42508(18) 0.0320(9) Uani 1 8 f d . . .
H16 H 0.0252 0.8094 0.3778 0.038 Uiso 1 8 f calc R . .
C17 C 0.03212(14) 0.6639(7) 0.45539(18) 0.0406(10) Uani 1 8 f d . . .
H17A H -0.0045 0.6696 0.4375 0.049 Uiso 1 8 f calc R . .
H17B H 0.0391 0.5380 0.4447 0.049 Uiso 1 8 f calc R . .
C18 C 0.06231(14) 0.6847(7) 0.52552(19) 0.0402(10) Uani 1 8 f d . . .
H18A H 0.0824 0.5676 0.5459 0.048 Uiso 1 8 f calc R . .
H18B H 0.0391 0.7014 0.5386 0.048 Uiso 1 8 f calc R . .
C19 C 0.09861(13) 0.8578(6) 0.54830(18) 0.0324(9) Uani 1 8 f d . . .
H19 H 0.1202 0.8737 0.5956 0.039 Uiso 1 8 f calc R . .
C20 C 0.03505(14) 1.0092(7) 0.44633(19) 0.0419(11) Uani 1 8 f d . . .
H20 H 0.0118 1.1027 0.4175 0.050 Uiso 1 8 f calc R . .
C21 C 0.06395(15) 1.0295(7) 0.5129(2) 0.0440(11) Uani 1 8 f d . . .
H21 H 0.0622 1.1377 0.5337 0.053 Uiso 1 8 f calc R . .
C22 C 0.12305(13) 0.7554(5) 0.37970(17) 0.0267(8) Uani 1 8 f d . . .
H22 H 0.0878 0.7578 0.3462 0.032 Uiso 1 8 f calc R . .
N3 N 0.20989(14) 0.6807(6) 0.05860(16) 0.0471(19) Uiso 0.552(7) 8 f d PG A 1
O2 O 0.16644(15) 0.6236(8) 0.1046(2) 0.0611(19) Uiso 0.552(7) 8 f d PG A 1
C23 C 0.16784(18) 0.6826(11) -0.00654(15) 0.054(2) Uiso 0.552(7) 8 f d PG A 1
H23A H 0.1800 0.7056 -0.0332 0.064 Uiso 0.552(7) 8 f calc PR A 1
H23B H 0.1442 0.7838 -0.0135 0.064 Uiso 0.552(7) 8 f calc PR A 1
H23C H 0.1504 0.5596 -0.0177 0.064 Uiso 0.552(7) 8 f calc PR A 1
C24 C 0.20662(13) 0.6518(5) 0.10964(16) 0.0411(19) Uiso 0.552(7) 8 f d PG A 1
C25 C 0.25964(15) 0.6600(8) 0.17168(15) 0.046(2) Uiso 0.552(7) 8 f d PG A 1
H25A H 0.2680 0.5385 0.1952 0.055 Uiso 0.552(7) 8 f calc PR A 1
H25B H 0.2619 0.7644 0.1990 0.055 Uiso 0.552(7) 8 f calc PR A 1
C26 C 0.29579(12) 0.6955(10) 0.1524(2) 0.048(2) Uiso 0.552(7) 8 f d PG A 1
H26A H 0.3205 0.5901 0.1670 0.057 Uiso 0.552(7) 8 f calc PR A 1
H26B H 0.3147 0.8160 0.1711 0.057 Uiso 0.552(7) 8 f calc PR A 1
C27 C 0.26183(16) 0.7072(9) 0.0790(2) 0.057(2) Uiso 0.552(7) 8 f d PG A 1
H27A H 0.2657 0.8326 0.0648 0.069 Uiso 0.552(7) 8 f calc PR A 1
H27B H 0.2714 0.6069 0.0607 0.069 Uiso 0.552(7) 8 f calc PR A 1
N103 N 0.25109(18) 0.6860(9) 0.0984(2) 0.059(3) Uiso 0.448(7) 8 f d PG A 2
O102 O 0.2525(2) 0.6525(11) 0.1895(2) 0.068(3) Uiso 0.448(7) 8 f d PG A 2
C123 C 0.30436(19) 0.6908(15) 0.1274(4) 0.067(4) Uiso 0.448(7) 8 f d PG A 2
H23D H 0.3105 0.7049 0.0945 0.080 Uiso 0.448(7) 8 f calc PR A 2
H23E H 0.3198 0.5721 0.1508 0.080 Uiso 0.448(7) 8 f calc PR A 2
H23F H 0.3194 0.7986 0.1569 0.080 Uiso 0.448(7) 8 f calc PR A 2
C124 C 0.22867(17) 0.6672(7) 0.1309(2) 0.046(3) Uiso 0.448(7) 8 f d PG A 2
C125 C 0.17102(17) 0.6678(11) 0.0835(3) 0.056(3) Uiso 0.448(7) 8 f d PG A 2
H25C H 0.1559 0.7745 0.0924 0.067 Uiso 0.448(7) 8 f calc PR A 2
H25D H 0.1564 0.5469 0.0858 0.067 Uiso 0.448(7) 8 f calc PR A 2
C126 C 0.1609(2) 0.6911(13) 0.0181(2) 0.051(3) Uiso 0.448(7) 8 f d PG A 2
H26C H 0.1412 0.8086 -0.0028 0.061 Uiso 0.448(7) 8 f calc PR A 2
H26D H 0.1415 0.5810 -0.0094 0.061 Uiso 0.448(7) 8 f calc PR A 2
C127 C 0.2138(2) 0.7027(12) 0.0304(2) 0.065(3) Uiso 0.448(7) 8 f d PG A 2
H27C H 0.2180 0.5983 0.0079 0.078 Uiso 0.448(7) 8 f calc PR A 2
H27D H 0.2177 0.8256 0.0149 0.078 Uiso 0.448(7) 8 f calc PR A 2
N4 N -0.02150(18) 0.2662(5) 0.2197(2) 0.0418(17) Uiso 0.50 8 f d PG . .
O1 O -0.0043(2) 0.5913(5) 0.2366(2) 0.0359(14) Uiso 0.50 8 f d PG . .
C28 C -0.0688(2) 0.2736(8) 0.1588(3) 0.098(5) Uiso 0.50 8 f d PG . .
H28A H -0.0816 0.1442 0.1444 0.147 Uiso 0.50 8 f d PG . .
H28B H -0.0640 0.3350 0.1285 0.147 Uiso 0.50 8 f d PG . .
H28C H -0.0933 0.3468 0.1617 0.147 Uiso 0.50 8 f d PG . .
C29 C 0.0000(3) 0.0895(5) 0.2500(3) 0.077(2) Uiso 1 4 e d SG . .
H29A H 0.0083 0.0064 0.2275 0.092 Uiso 0.50 8 f d PG . .
H29B H -0.0212 0.0211 0.2608 0.092 Uiso 0.50 8 f d PG . .
C30 C 0.0520(3) 0.1415(7) 0.3168(3) 0.068(3) Uiso 0.50 8 f d PG . .
H30A H 0.0518 0.0967 0.3531 0.081 Uiso 0.50 8 f d PG . .
H30B H 0.0812 0.0829 0.3196 0.081 Uiso 0.50 8 f d PG . .
C31 C 0.05544(19) 0.3583(7) 0.3171(2) 0.083(4) Uiso 0.50 8 f d PG . .
H31A H 0.0569 0.4123 0.3537 0.100 Uiso 0.50 8 f d PG . .
H31B H 0.0862 0.3986 0.3200 0.100 Uiso 0.50 8 f d PG . .
C32 C 0.00752(15) 0.4239(5) 0.25451(17) 0.0322(16) Uiso 0.50 8 f d PG . .

loop_
_atom_site_aniso_label
_atom_site_aniso_U_11
_atom_site_aniso_U_22
_atom_site_aniso_U_33
_atom_site_aniso_U_23
_atom_site_aniso_U_13
_atom_site_aniso_U_12
Cu1 0.0140(4) 0.0266(5) 0.0173(4) -0.0004(3) 0.0078(3) 0.0002(3)
N1 0.0155(13) 0.0339(18) 0.0167(14) -0.0018(12) 0.0073(12) 0.0002(11)
N2 0.0134(13) 0.0322(18) 0.0202(15) -0.0015(12) 0.0078(12) -0.0001(11)
C1 0.0211(17) 0.028(2) 0.0206(17) -0.0006(14) 0.0115(14) -0.0011(14)
C2 0.0218(17) 0.034(2) 0.0193(17) 0.0009(15) 0.0105(14) 0.0007(15)
C3 0.0190(17) 0.041(2) 0.0186(17) -0.0017(15) 0.0071(15) -0.0005(15)
C4 0.0175(16) 0.035(2) 0.0185(17) -0.0005(14) 0.0079(14) -0.0001(14)
C5 0.0231(17) 0.025(2) 0.0210(16) -0.0019(13) 0.0132(14) -0.0003(14)
C6 0.0176(18) 0.061(3) 0.0200(18) -0.0011(17) 0.0065(15) -0.0001(17)
C7 0.029(2) 0.081(4) 0.025(2) 0.008(2) 0.0079(17) 0.005(2)
C8 0.039(2) 0.072(3) 0.026(2) 0.010(2) 0.0158(19) 0.008(2)
C9 0.0228(18) 0.057(3) 0.0186(17) -0.0018(17) 0.0109(15) 0.0002(17)
C10 0.027(2) 0.076(4) 0.032(2) -0.021(2) 0.0108(18) -0.010(2)
C11 0.042(2) 0.073(3) 0.029(2) -0.020(2) 0.0204(19) -0.014(2)
C12 0.0150(15) 0.032(2) 0.0212(17) 0.0001(14) 0.0076(14) 0.0003(13)
C13 0.0170(17) 0.035(2) 0.0241(17) -0.0025(15) 0.0099(14) -0.0004(14)
C14 0.0186(16) 0.036(2) 0.0254(17) 0.0000(15) 0.0131(15) 0.0010(15)
C15 0.0176(16) 0.027(2) 0.0241(17) 0.0001(14) 0.0118(14) 0.0006(14)
C16 0.0144(17) 0.050(3) 0.0278(19) -0.0037(17) 0.0102(15) 0.0009(16)
C17 0.0207(18) 0.063(3) 0.037(2) 0.000(2) 0.0159(17) -0.0039(19)
C18 0.0241(19) 0.065(3) 0.035(2) -0.003(2) 0.0194(18) -0.0054(19)
C19 0.0212(17) 0.050(3) 0.0290(19) -0.0048(17) 0.0162(16) 0.0005(17)
C20 0.0228(19) 0.062(3) 0.032(2) -0.0023(19) 0.0108(17) 0.0119(19)
C21 0.034(2) 0.060(3) 0.044(2) -0.002(2) 0.026(2) 0.012(2)
C22 0.0137(16) 0.037(2) 0.0214(18) -0.0010(14) 0.0056(14) -0.0006(14)

loop_
_atom_type_symbol
_atom_type_description
_atom_type_scat_dispersion_real
_atom_type_scat_dispersion_imag
_atom_type_scat_source
C C 0.018 0.009
;
International Tables for Crystallography
(1992, Vol. C, Tables 4.2.6.8 and 6.1.1.4)
;
H H 0.000 0.000
;
International Tables for Crystallography
(1992, Vol. C, Table 6.1.1.4)
;
N N 0.031 0.018
;
International Tables for Crystallography
(1992, Vol. C, Tables 4.2.6.8 and 6.1.1.4)
;
Cu Cu -1.965 0.589
;
International Tables for Crystallography
(1992, Vol. C, Tables 4.2.6.8 and 6.1.1.4)
;
O O 0.049 0.032
;
International Tables for Crystallography
(1992, Vol. C, Tables 4.2.6.8 and 6.1.1.4)
;

loop_
_geom_angle_atom_site_label_1
_geom_angle_atom_site_label_2
_geom_angle_atom_site_label_3
_geom_angle
_geom_angle_publ_flag
_geom_angle_site_symmetry_1
_geom_angle_site_symmetry_2
_geom_angle_site_symmetry_3
N1 Cu1 N1 180.00(16) yes . . 7_566
N1 Cu1 N2 90.28(13) yes . . .
N1 Cu1 N2 89.72(13) yes . . 7_566
N2 Cu1 N2 180.00(19) yes . . 7_566
Cu1 N1 C12 126.9(3) yes . . .
Cu1 N1 C15 127.21(18) ? . . .
C12 N1 C15 105.8(3) ? . . .
Cu1 N2 C1 127.5(2) ? . . .
Cu1 N2 C4 126.8(3) yes . . .
C1 N2 C4 105.7(2) ? . . .
N2 C1 C2 109.6(3) ? . . .
N2 C1 C5 125.1(2) ? . . .
C2 C1 C5 125.3(4) ? . . .
C1 C2 C3 107.6(4) ? . . .
C1 C2 C9 137.2(4) ? . . .
C3 C2 C9 115.1(2) ? . . .
C2 C3 C4 108.0(2) ? . . .
C2 C3 C6 115.1(4) ? . . .
C4 C3 C6 136.8(4) ? . . .
N2 C4 C3 109.1(4) ? . . .
N2 C4 C22 125.3(3) yes . . .
C3 C4 C22 125.7(2) ? . . .
C1 C5 H5 117.5 ? . . .
C1 C5 C15 125.0(4) ? . . 7_566
H5 C5 C15 117.5 ? . . 7_566
C3 C6 H6 113.5 ? . . .
C3 C6 C7 104.8(3) ? . . .
C3 C6 C10 105.6(3) ? . . .
H6 C6 C7 113.5 ? . . .
H6 C6 C10 113.5 ? . . .
C7 C6 C10 105.1(4) ? . . .
C6 C7 H7A 109.3 ? . . .
C6 C7 H7B 109.3 ? . . .
C6 C7 C8 111.7(4) ? . . .
H7A C7 H7B 108.0 ? . . .
H7A C7 C8 109.3 ? . . .
H7B C7 C8 109.3 ? . . .
C7 C8 H8A 109.2 ? . . .
C7 C8 H8B 109.2 ? . . .
C7 C8 C9 112.1(4) ? . . .
H8A C8 H8B 107.9 ? . . .
H8A C8 C9 109.2 ? . . .
H8B C8 C9 109.2 ? . . .
C2 C9 C8 105.3(3) ? . . .
C2 C9 H9 113.4 ? . . .
C2 C9 C11 106.1(4) ? . . .
C8 C9 H9 113.4 ? . . .
C8 C9 C11 104.4(2) ? . . .
H9 C9 C11 113.4 ? . . .
C6 C10 H10 123.0 ? . . .
C6 C10 C11 114.1(4) ? . . .
H10 C10 C11 123.0 ? . . .
C9 C11 C10 112.5(4) ? . . .
C9 C11 H11 123.7 ? . . .
C10 C11 H11 123.8 ? . . .
N1 C12 C13 109.7(3) ? . . .
N1 C12 C22 124.9(4) yes . . .
C13 C12 C22 125.4(2) ? . . .
C12 C13 C14 107.8(3) ? . . .
C12 C13 C16 138.3(3) ? . . .
C14 C13 C16 113.8(4) ? . . .
C13 C14 C15 107.0(4) ? . . .
C13 C14 C19 115.2(3) ? . . .
C15 C14 C19 137.8(3) ? . . .
N1 C15 C5 125.4(3) ? . . 7_566
N1 C15 C14 109.6(2) ? . . .
C5 C15 C14 124.9(4) ? 7_566 . .
C13 C16 H16 112.9 ? . . .
C13 C16 C17 106.0(3) ? . . .
C13 C16 C20 106.0(3) ? . . .
H16 C16 C17 112.9 ? . . .
H16 C16 C20 112.9 ? . . .
C17 C16 C20 105.5(4) ? . . .
C16 C17 H17A 109.3 ? . . .
C16 C17 H17B 109.3 ? . . .
C16 C17 C18 111.5(3) ? . . .
H17A C17 H17B 108.0 ? . . .
H17A C17 C18 109.3 ? . . .
H17B C17 C18 109.3 ? . . .
C17 C18 H18A 109.4 ? . . .
C17 C18 H18B 109.4 ? . . .
C17 C18 C19 111.1(4) ? . . .
H18A C18 H18B 108.0 ? . . .
H18A C18 C19 109.4 ? . . .
H18B C18 C19 109.4 ? . . .
C14 C19 C18 105.8(3) ? . . .
C14 C19 H19 113.0 ? . . .
C14 C19 C21 106.2(4) ? . . .
C18 C19 H19 113.0 ? . . .
C18 C19 C21 105.1(2) ? . . .
H19 C19 C21 113.0 ? . . .
C16 C20 H20 123.4 ? . . .
C16 C20 C21 113.2(3) ? . . .
H20 C20 C21 123.4 ? . . .
C19 C21 C20 112.7(4) ? . . .
C19 C21 H21 123.6 ? . . .
C20 C21 H21 123.6 ? . . .
C4 C22 C12 125.8(2) yes . . .
C4 C22 H22 117.1 ? . . .
C12 C22 H22 117.1 ? . . .
C24 N3 C27 112.2 ? . . .
C24 N3 C23 125.0 ? . . .
N3 C24 C25 109.5 ? . . .
N3 C24 O2 124.6 ? . . .
C25 C24 O2 125.9 ? . . .
C24 C25 H25A 110.6 ? . . .
C24 C25 H25B 110.6 ? . . .
C24 C25 C26 105.6 ? . . .
H25A C25 H25B 108.8 ? . . .
H25A C25 C26 110.6 ? . . .
C25 C26 H26A 110.6 ? . . .
C25 C26 H26B 110.6 ? . . .
C25 C26 C27 105.7 ? . . .
H26A C26 H26B 108.7 ? . . .
H26A C26 C27 110.6 ? . . .
H26B C26 C27 110.6 ? . . .
N3 C27 C26 106.9 ? . . .
N3 C27 H27A 110.3 ? . . .
N3 C27 H27B 110.3 ? . . .
C26 C27 H27A 110.3 ? . . .
C26 C27 H27B 110.3 ? . . .
N3 C23 H23A 109.5 ? . . .
N3 C23 H23B 109.5 ? . . .
N3 C23 H23C 109.5 ? . . .
H23A C23 H23B 109.5 ? . . .
H23A C23 H23C 109.5 ? . . .
H23B C23 H23C 109.5 ? . . .
H23C C23 H26C 109.7 ? . . .
H25C O2 H25D 128.8 ? . . .
C124 N103 C127 112.2 ? . . .
C124 N103 C123 125.0 ? . . .
C127 N103 C123 122.8 ? . . .
N103 C124 C125 109.5 ? . . .
N103 C124 O102 124.6 ? . . .
C125 C124 O102 125.9 ? . . .
C124 C125 H25C 110.6 ? . . .
C124 C125 H25D 110.6 ? . . .
C124 C125 C126 105.6 ? . . .
H25C C125 H25D 108.7 ? . . .
H25C C125 C126 110.6 ? . . .
H25D C125 C126 110.6 ? . . .
C125 C126 H26C 110.6 ? . . .
C125 C126 H26D 110.6 ? . . .
C125 C126 C127 105.7 ? . . .
H26C C126 H26D 108.7 ? . . .
H26C C126 C127 110.6 ? . . .
H26D C126 C127 110.6 ? . . .
N103 C127 C126 106.9 ? . . .
N103 C127 H27C 110.3 ? . . .
N103 C127 H27D 110.3 ? . . .
C126 C127 H27C 110.3 ? . . .
C126 C127 H27D 110.3 ? . . .
H27C C127 H27D 108.6 ? . . .
N103 C123 H23D 109.5 ? . . .
N103 C123 H23E 109.5 ? . . .
N103 C123 H23F 109.5 ? . . .
H23D C123 H23E 109.5 ? . . .
H23D C123 H23F 109.5 ? . . .
H23E C123 H23F 109.5 ? . . .
C32 N4 C29 114.3 ? . . .
C32 N4 C28 125.0 ? . . .
C29 N4 C28 120.7 ? . . .
N4 C32 C31 109.5 ? . . .
N4 C32 O1 124.6 ? . . .
C31 C32 O1 125.9 ? . . .
C32 C31 H31A 110.6 ? . . .
C32 C31 H31B 110.6 ? . . .
C32 C31 C30 105.6 ? . . .
H31A C31 H31B 108.7 ? . . .
H31A C31 C30 110.6 ? . . .
H31B C31 C30 110.6 ? . . .
C31 C30 H30A 110.6 ? . . .
C31 C30 H30B 110.6 ? . . .
C31 C30 C29 105.2 ? . . .
H30A C30 H30B 108.7 ? . . .
H30A C30 C29 111.6 ? . . .
H30B C30 C29 110.1 ? . . .
N4 C29 C30 105.4 ? . . .
N4 C29 H29A 114.9 ? . . .
N4 C29 H29B 112.2 ? . . .
C30 C29 H29A 107.7 ? . . .
C30 C29 H29B 105.6 ? . . .
H29A C29 H29B 110.3 ? . . .
N4 C28 H28A 109.5 ? . . .
N4 C28 H28B 109.4 ? . . .
N4 C28 H28C 109.5 ? . . .
H28A C28 H28B 109.5 ? . . .
H28A C28 H28C 109.5 ? . . .
H28B C28 H28C 109.5 ? . . .

loop_
_geom_bond_atom_site_label_1
_geom_bond_atom_site_label_2
_geom_bond_distance
_geom_bond_publ_flag
_geom_bond_site_symmetry_1
_geom_bond_site_symmetry_2
Cu1 N1 2.012(3) yes . .
Cu1 N2 2.002(2) yes . .
N1 C12 1.387(3) ? . .
N1 C15 1.385(6) ? . .
N2 C1 1.390(6) ? . .
N2 C4 1.395(4) ? . .
C1 C2 1.434(4) ? . .
C1 C5 1.386(5) ? . .
C2 C3 1.341(6) ? . .
C2 C9 1.506(6) ? . .
C3 C4 1.437(6) ? . .
C3 C6 1.509(4) ? . .
C4 C22 1.375(7) yes . .
C5 H5 0.950 ? . .
C5 C15 1.383(3) ? . 7_566
C6 H6 1.000 ? . .
C6 C7 1.553(7) ? . .
C6 C10 1.522(7) ? . .
C7 H7A 0.990 ? . .
C7 H7B 0.990 ? . .
C7 C8 1.467(7) yes . .
C8 H8A 0.990 ? . .
C8 H8B 0.990 ? . .
C8 C9 1.542(6) ? . .
C9 H9 1.000 ? . .
C9 C11 1.543(6) ? . .
C10 H10 0.950 ? . .
C10 C11 1.411(8) yes . .
C11 H11 0.950 ? . .
C12 C13 1.428(7) ? . .
C12 C22 1.385(6) yes . .
C13 C14 1.353(4) ? . .
C13 C16 1.513(5) ? . .
C14 C15 1.441(5) ? . .
C14 C19 1.502(7) ? . .
C16 H16 1.000 ? . .
C16 C17 1.540(7) ? . .
C16 C20 1.532(7) ? . .
C17 H17A 0.990 ? . .
C17 H17B 0.990 ? . .
C17 C18 1.483(5) yes . .
C18 H18A 0.990 ? . .
C18 H18B 0.990 ? . .
C18 C19 1.550(6) ? . .
C19 H19 1.000 ? . .
C19 C21 1.536(5) ? . .
C20 H20 0.950 ? . .
C20 C21 1.408(5) yes . .
C21 H21 0.950 ? . .
C22 H22 0.950 ? . .
N3 C24 1.392 ? . .
N3 C27 1.448 ? . .
N3 C23 1.423 ? . .
N3 N103 1.115 ? . .
C24 C25 1.524 ? . .
C24 O2 1.240 ? . .
C25 H25A 0.990 ? . .
C25 H25B 0.990 ? . .
C25 C26 1.527 ? . .
C25 N103 1.751 ? . .
C25 C124 0.944 ? . .
C25 O102 0.624 ? . .
H25A O102 0.910 ? . .
H25B O102 0.828 ? . .
C26 H26A 0.990 ? . .
C26 H26B 0.990 ? . .
C26 C27 1.545 ? . .
C27 H27A 0.990 ? . .
C27 H27B 0.990 ? . .
C23 H23A 0.980 ? . .
C23 H23B 0.980 ? . .
C23 H23C 0.980 ? . .
C23 C126 0.788 ? . .
C23 H26C 1.275 ? . .
C23 H26D 1.077 ? . .
C23 C127 1.220 ? . .
H23B C126 0.934 ? . .
H23B H26C 0.383 ? . .
H23C C126 1.209 ? . .
H23C H26D 0.468 ? . .
O2 C124 1.734 ? . .
O2 C125 0.711 ? . .
O2 H25C 1.102 ? . .
O2 H25D 0.670 ? . .
N103 C124 1.392 ? . .
N103 C127 1.448 ? . .
N103 C123 1.423 ? . .
C124 C125 1.524 ? . .
C124 O102 1.240 ? . .
C125 H25C 0.990 ? . .
C125 H25D 0.990 ? . .
C125 C126 1.527 ? . .
C126 H26C 0.990 ? . .
C126 H26D 0.990 ? . .
C126 C127 1.545 ? . .
C127 H27C 0.990 ? . .
C127 H27D 0.990 ? . .
C123 H23D 0.980 ? . .
C123 H23E 0.980 ? . .
C123 H23F 0.980 ? . .
N4 C32 1.392 ? . .
N4 C29 1.417 ? . .
N4 C28 1.423 ? . .
C32 C31 1.524 ? . .
C32 O1 1.240 ? . .
C31 H31A 0.990 ? . .
C31 H31B 0.990 ? . .
C31 C30 1.527 ? . .
C30 H30A 0.990 ? . .
C30 H30B 0.990 ? . .
C30 C29 1.604 ? . .
C29 H29A 0.960 ? . .
C29 H29B 0.998 ? . .
C28 H28A 0.980 ? . .
C28 H28B 0.980 ? . .
C28 H28C 0.980 ? . .
